data_7020793
loop_
_publ_author_name
'Beck, Robert'
'Shoshani, Manar'
'Krasinkiewicz, Jonathan'
'Hatnean, Jillian A.'
'Johnson, Samuel A.'

_publ_section_title
;
 Synthesis and chemistry of bis(triisopropylphosphine) nickel(i) and
 nickel(0) precursors.
;
_journal_issue 5
_journal_name_full 'Dalton transactions (Cambridge, England : 2003)'
_journal_page_first 1461
_journal_page_last 1475
_journal_paper_doi 10.1039/c2dt32008h
_journal_volume 42
_journal_year 2013
_chemical_formula_moiety 'C18 H42 I2 Ni P2'
_chemical_formula_sum 'C18 H42 I2 Ni P2'
_chemical_formula_weight 632.97
_chemical_name_systematic
;
?
;
_space_group_crystal_system orthorhombic
_space_group_IT_number 61
_space_group_name_Hall '-P 2ac 2ab'
_space_group_name_H-M_alt 'P b c a'
_symmetry_space_group_name_Hall '-P 2ac 2ab'
_symmetry_space_group_name_H-M 'P b c a'
_atom_sites_solution_hydrogens geom
_atom_sites_solution_primary direct
_atom_sites_solution_secondary difmap
_audit_creation_date 2011-05-27
_audit_creation_method
;
Olex2 1.1
(compiled 2011.02.15 svn.r1672, GUI svn.r3494)
;
_cell_angle_alpha 90.00
_cell_angle_beta 90.00
_cell_angle_gamma 90.00
_cell_formula_units_Z 8
_cell_length_a 15.249(3)
_cell_length_b 12.623(3)
_cell_length_c 25.316(5)
_cell_measurement_reflns_used 8064
_cell_measurement_temperature 173.15
_cell_measurement_theta_max 28.08
_cell_measurement_theta_min 2.18
_cell_volume 4873.0(18)
_computing_cell_refinement 'Bruker SMART'
_computing_data_collection 'Bruker SMART'
_computing_data_reduction 'Bruker SAINT'
_computing_molecular_graphics
;
O. V. Dolomanov, L. J. Bourhis, R. J. Gildea, J. A. K. Howard and H. Puschmann,
OLEX2: a complete structure solution, refinement and analysis program.
J. Appl. Cryst. (2009). 42, 339-341.
;
_computing_publication_material
;
O. V. Dolomanov, L. J. Bourhis, R. J. Gildea, J. A. K. Howard and H. Puschmann,
OLEX2: a complete structure solution, refinement and analysis program.
J. Appl. Cryst. (2009). 42, 339-341.
;
_computing_structure_refinement 'SHELXL-97 (Sheldrick, 2008)'
_computing_structure_solution 'SHELXS-97 (Sheldrick, 2008)'
_diffrn_ambient_temperature 173.15
_diffrn_measured_fraction_theta_full 0.999
_diffrn_measured_fraction_theta_max 0.999
_diffrn_measurement_device_type 'Bruker APEX-II CCD'
_diffrn_measurement_method '\w scans'
_diffrn_radiation_monochromator graphite
_diffrn_radiation_type MoK\a
_diffrn_radiation_wavelength 0.71073
_diffrn_reflns_av_R_equivalents 0.0749
_diffrn_reflns_av_unetI/netI 0.0371
_diffrn_reflns_limit_h_max 19
_diffrn_reflns_limit_h_min -19
_diffrn_reflns_limit_k_max 15
_diffrn_reflns_limit_k_min -15
_diffrn_reflns_limit_l_max 31
_diffrn_reflns_limit_l_min -31
_diffrn_reflns_number 49168
_diffrn_reflns_theta_full 26.37
_diffrn_reflns_theta_max 26.37
_diffrn_reflns_theta_min 2.09
_diffrn_source 'fine-focus sealed tube'
_diffrn_standards_number 0
_exptl_absorpt_coefficient_mu 3.461
_exptl_absorpt_correction_T_max 0.6074
_exptl_absorpt_correction_T_min 0.3771
_exptl_absorpt_correction_type multi-scan
_exptl_absorpt_process_details 'SADABS BRUKER 2001'
_exptl_crystal_colour red
_exptl_crystal_colour_primary red
_exptl_crystal_density_diffrn 1.725
_exptl_crystal_density_method 'not measured'
_exptl_crystal_description cubes
_exptl_crystal_F_000 2512
_exptl_crystal_size_max 0.35
_exptl_crystal_size_mid 0.31
_exptl_crystal_size_min 0.16
_refine_diff_density_max 0.882
_refine_diff_density_min -0.455
_refine_diff_density_rms 0.120
_refine_ls_extinction_method none
_refine_ls_goodness_of_fit_ref 1.041
_refine_ls_hydrogen_treatment constr
_refine_ls_matrix_type full
_refine_ls_number_parameters 220
_refine_ls_number_reflns 4972
_refine_ls_number_restraints 0
_refine_ls_restrained_S_all 1.041
_refine_ls_R_factor_all 0.0518
_refine_ls_R_factor_gt 0.0347
_refine_ls_shift/su_max 0.003
_refine_ls_shift/su_mean 0.000
_refine_ls_structure_factor_coef Fsqd
_refine_ls_weighting_details 'calc w=1/[\s^2^(Fo^2^)+(0.0302P)^2^+4.5432P] where P=(Fo^2^+2Fc^2^)/3'
_refine_ls_weighting_scheme calc
_refine_ls_wR_factor_gt 0.0678
_refine_ls_wR_factor_ref 0.0749
_reflns_number_gt 3921
_reflns_number_total 4972
_reflns_threshold_expression >2sigma(I)
_cod_data_source_file c2dt32008h.txt
_cod_data_source_block rbs2_1c
_cod_original_cell_volume 4873.3(17)
_cod_database_code 7020793

loop_
_space_group_symop_id
_space_group_symop_operation_xyz
1 'x, y, z'
2 '-x+1/2, -y, z+1/2'
3 '-x, y+1/2, -z+1/2'
4 'x+1/2, -y+1/2, -z'
5 '-x, -y, -z'
6 'x-1/2, y, -z-1/2'
7 'x, -y-1/2, z-1/2'
8 '-x-1/2, y-1/2, z'

loop_
_atom_site_label
_atom_site_type_symbol
_atom_site_fract_x
_atom_site_fract_y
_atom_site_fract_z
_atom_site_U_iso_or_equiv
_atom_site_adp_type
_atom_site_occupancy
_atom_site_symmetry_multiplicity
_atom_site_calc_flag
_atom_site_refinement_flags
I1 I 1.131154(19) 0.89167(2) 0.178345(12) 0.02975(9) Uani 1 1 d .
I2 I 0.90307(2) 0.64275(2) 0.122311(13) 0.03453(10) Uani 1 1 d .
Ni1 Ni 1.00614(3) 0.79608(4) 0.13489(2) 0.02202(13) Uani 1 1 d .
P1 P 1.09318(7) 0.74324(9) 0.06503(4) 0.0235(2) Uani 1 1 d .
P2 P 0.90689(7) 0.88330(9) 0.18699(4) 0.0224(2) Uani 1 1 d .
C1 C 1.2248(3) 0.8329(4) -0.00464(19) 0.0389(12) Uani 1 1 d .
H1A H 1.1905 0.8260 -0.0372 0.058 Uiso 1 1 calc R
H1B H 1.2573 0.7672 0.0017 0.058 Uiso 1 1 calc R
H1C H 1.2661 0.8919 -0.0082 0.058 Uiso 1 1 calc R
C2 C 1.1631(3) 0.8542(3) 0.04176(17) 0.0273(10) Uani 1 1 d .
H2 H 1.2025 0.8710 0.0722 0.033 Uiso 1 1 calc R
C3 C 1.1108(3) 0.9563(4) 0.03179(19) 0.0355(12) Uani 1 1 d .
H3A H 1.1507 1.0172 0.0324 0.053 Uiso 1 1 calc R
H3B H 1.0663 0.9647 0.0594 0.053 Uiso 1 1 calc R
H3C H 1.0821 0.9521 -0.0028 0.053 Uiso 1 1 calc R
C4 C 1.1301(4) 0.5312(4) 0.0919(2) 0.0507(15) Uani 1 1 d .
H4A H 1.1751 0.4771 0.0978 0.076 Uiso 1 1 calc R
H4B H 1.0909 0.5082 0.0634 0.076 Uiso 1 1 calc R
H4C H 1.0961 0.5413 0.1244 0.076 Uiso 1 1 calc R
C5 C 1.1738(3) 0.6354(4) 0.07640(18) 0.0317(11) Uani 1 1 d .
H5 H 1.2044 0.6228 0.0420 0.038 Uiso 1 1 calc R
C6 C 1.2446(3) 0.6635(4) 0.1169(2) 0.0427(13) Uani 1 1 d .
H6A H 1.2178 0.6710 0.1519 0.064 Uiso 1 1 calc R
H6B H 1.2726 0.7304 0.1068 0.064 Uiso 1 1 calc R
H6C H 1.2887 0.6071 0.1179 0.064 Uiso 1 1 calc R
C7 C 0.9650(3) 0.7739(4) -0.01373(19) 0.0419(13) Uani 1 1 d .
H7A H 0.9973 0.8273 -0.0340 0.063 Uiso 1 1 calc R
H7B H 0.9344 0.8083 0.0157 0.063 Uiso 1 1 calc R
H7C H 0.9221 0.7390 -0.0367 0.063 Uiso 1 1 calc R
C8 C 1.0286(3) 0.6921(4) 0.00771(17) 0.0295(10) Uani 1 1 d .
H8 H 0.9912 0.6341 0.0223 0.035 Uiso 1 1 calc R
C9 C 1.0807(4) 0.6415(5) -0.0374(2) 0.0526(16) Uani 1 1 d .
H9A H 1.0400 0.6093 -0.0627 0.079 Uiso 1 1 calc R
H9B H 1.1197 0.5869 -0.0232 0.079 Uiso 1 1 calc R
H9C H 1.1155 0.6960 -0.0553 0.079 Uiso 1 1 calc R
C10 C 0.7236(3) 0.8260(4) 0.1727(2) 0.0413(13) Uani 1 1 d .
H10A H 0.6682 0.8491 0.1569 0.062 Uiso 1 1 calc R
H10B H 0.7182 0.8265 0.2113 0.062 Uiso 1 1 calc R
H10C H 0.7373 0.7540 0.1608 0.062 Uiso 1 1 calc R
C11 C 0.7963(3) 0.9003(4) 0.15619(17) 0.0302(10) Uani 1 1 d .
H11 H 0.7763 0.9720 0.1678 0.036 Uiso 1 1 calc R
C12 C 0.8028(3) 0.9079(4) 0.09614(18) 0.0365(12) Uani 1 1 d .
H12A H 0.8040 0.8365 0.0810 0.055 Uiso 1 1 calc R
H12B H 0.8566 0.9457 0.0865 0.055 Uiso 1 1 calc R
H12C H 0.7519 0.9465 0.0824 0.055 Uiso 1 1 calc R
C13 C 0.8733(3) 0.7139(4) 0.25800(19) 0.0387(12) Uani 1 1 d .
H13A H 0.9247 0.6764 0.2443 0.058 Uiso 1 1 calc R
H13B H 0.8218 0.6957 0.2367 0.058 Uiso 1 1 calc R
H13C H 0.8631 0.6929 0.2948 0.058 Uiso 1 1 calc R
C14 C 0.8891(3) 0.8326(4) 0.25531(17) 0.0293(10) Uani 1 1 d .
H14 H 0.8355 0.8682 0.2695 0.035 Uiso 1 1 calc R
C15 C 0.9653(3) 0.8614(4) 0.29193(18) 0.0367(12) Uani 1 1 d .
H15A H 0.9518 0.8382 0.3280 0.055 Uiso 1 1 calc R
H15B H 0.9741 0.9383 0.2916 0.055 Uiso 1 1 calc R
H15C H 1.0188 0.8261 0.2797 0.055 Uiso 1 1 calc R
C16 C 0.8705(3) 1.0814(4) 0.2380(2) 0.0395(12) Uani 1 1 d .
H16A H 0.8929 1.1524 0.2459 0.059 Uiso 1 1 calc R
H16B H 0.8659 1.0405 0.2708 0.059 Uiso 1 1 calc R
H16C H 0.8124 1.0871 0.2216 0.059 Uiso 1 1 calc R
C17 C 0.9339(3) 1.0248(3) 0.19964(17) 0.0273(10) Uani 1 1 d .
H17 H 0.9929 1.0256 0.2169 0.033 Uiso 1 1 calc R
C18 C 0.9428(3) 1.0886(4) 0.1484(2) 0.0382(12) Uani 1 1 d .
H18A H 0.8849 1.0968 0.1321 0.057 Uiso 1 1 calc R
H18B H 0.9819 1.0512 0.1240 0.057 Uiso 1 1 calc R
H18C H 0.9671 1.1586 0.1564 0.057 Uiso 1 1 calc R

loop_
_atom_site_aniso_label
_atom_site_aniso_U_11
_atom_site_aniso_U_22
_atom_site_aniso_U_33
_atom_site_aniso_U_23
_atom_site_aniso_U_13
_atom_site_aniso_U_12
I1 0.02584(16) 0.03520(18) 0.02821(16) -0.00390(13) -0.00207(13) -0.00273(13)
I2 0.03377(18) 0.02901(17) 0.04079(19) -0.00693(14) 0.00782(14) -0.00849(13)
Ni1 0.0215(3) 0.0212(3) 0.0233(3) -0.0013(2) 0.0017(2) -0.0005(2)
P1 0.0223(6) 0.0244(6) 0.0237(6) 0.0000(5) 0.0019(5) 0.0023(5)
P2 0.0220(6) 0.0229(6) 0.0223(6) -0.0005(4) 0.0013(4) 0.0007(5)
C1 0.034(3) 0.045(3) 0.038(3) 0.002(2) 0.017(2) -0.002(2)
C2 0.026(2) 0.030(2) 0.026(2) 0.002(2) 0.0030(19) -0.001(2)
C3 0.036(3) 0.032(3) 0.038(3) 0.007(2) 0.006(2) 0.000(2)
C4 0.051(4) 0.029(3) 0.072(4) 0.012(3) 0.011(3) 0.007(3)
C5 0.033(3) 0.033(3) 0.029(2) -0.001(2) 0.007(2) 0.012(2)
C6 0.043(3) 0.039(3) 0.046(3) 0.002(2) -0.004(2) 0.011(2)
C7 0.044(3) 0.049(3) 0.033(3) -0.004(2) -0.011(2) 0.003(3)
C8 0.031(2) 0.034(3) 0.024(2) -0.006(2) 0.0053(19) -0.005(2)
C9 0.050(4) 0.064(4) 0.043(3) -0.025(3) 0.009(3) -0.002(3)
C10 0.024(3) 0.059(4) 0.041(3) 0.000(3) -0.001(2) -0.001(2)
C11 0.024(2) 0.037(3) 0.029(2) -0.003(2) 0.001(2) 0.002(2)
C12 0.032(3) 0.045(3) 0.033(3) 0.002(2) -0.008(2) 0.000(2)
C13 0.048(3) 0.033(3) 0.035(3) 0.009(2) -0.002(2) -0.003(2)
C14 0.030(2) 0.033(3) 0.026(2) 0.004(2) 0.0058(19) 0.003(2)
C15 0.051(3) 0.037(3) 0.022(2) 0.002(2) -0.002(2) 0.005(2)
C16 0.044(3) 0.034(3) 0.041(3) -0.008(2) 0.000(2) 0.013(2)
C17 0.032(3) 0.021(2) 0.029(2) -0.0059(19) -0.001(2) 0.0036(19)
C18 0.046(3) 0.028(3) 0.041(3) 0.000(2) -0.001(2) -0.001(2)

loop_
_atom_type_symbol
_atom_type_description
_atom_type_scat_dispersion_real
_atom_type_scat_dispersion_imag
_atom_type_scat_source
C C 0.0033 0.0016 'International Tables Vol C Tables 4.2.6.8 and 6.1.1.4'
H H 0.0000 0.0000 'International Tables Vol C Tables 4.2.6.8 and 6.1.1.4'
P P 0.1023 0.0942 'International Tables Vol C Tables 4.2.6.8 and 6.1.1.4'
Ni Ni 0.3393 1.1124 'International Tables Vol C Tables 4.2.6.8 and 6.1.1.4'
I I -0.4742 1.8119 'International Tables Vol C Tables 4.2.6.8 and 6.1.1.4'

loop_
_geom_angle_atom_site_label_1
_geom_angle_atom_site_label_2
_geom_angle_atom_site_label_3
_geom_angle
I1 Ni1 I2 154.24(3)
P1 Ni1 I1 92.18(4)
P1 Ni1 I2 92.29(4)
P2 Ni1 I1 91.05(4)
P2 Ni1 I2 91.72(4)
P2 Ni1 P1 163.71(5)
C2 P1 Ni1 110.81(14)
C2 P1 C5 102.8(2)
C2 P1 C8 108.5(2)
C5 P1 Ni1 118.26(15)
C5 P1 C8 102.5(2)
C8 P1 Ni1 113.06(14)
C11 P2 Ni1 114.28(15)
C14 P2 Ni1 117.75(15)
C14 P2 C11 107.2(2)
C17 P2 Ni1 114.48(15)
C17 P2 C11 99.3(2)
C17 P2 C14 101.6(2)
C1 C2 P1 117.7(3)
C1 C2 C3 109.9(4)
C3 C2 P1 112.8(3)
C4 C5 P1 112.5(3)
C4 C5 C6 109.6(4)
C6 C5 P1 113.6(3)
C7 C8 P1 112.3(3)
C7 C8 C9 110.4(4)
C9 C8 P1 116.8(3)
C10 C11 P2 118.3(3)
C10 C11 C12 111.3(4)
C12 C11 P2 111.3(3)
C13 C14 P2 113.8(3)
C13 C14 C15 109.1(4)
C15 C14 P2 111.7(3)
C16 C17 P2 114.4(3)
C18 C17 P2 112.2(3)
C18 C17 C16 110.1(4)

loop_
_geom_bond_atom_site_label_1
_geom_bond_atom_site_label_2
_geom_bond_distance
I1 Ni1 2.5102(7)
I2 Ni1 2.5135(7)
Ni1 P1 2.3098(13)
Ni1 P2 2.2896(12)
P1 C2 1.856(4)
P1 C5 1.856(4)
P1 C8 1.868(4)
P2 C11 1.870(4)
P2 C14 1.864(4)
P2 C17 1.861(4)
C1 C2 1.529(6)
C2 C3 1.537(6)
C4 C5 1.526(7)
C5 C6 1.530(7)
C7 C8 1.518(6)
C8 C9 1.531(6)
C10 C11 1.512(6)
C11 C12 1.527(6)
C13 C14 1.520(7)
C14 C15 1.530(6)
C16 C17 1.546(6)
C17 C18 1.533(6)
